data_7125852
loop_
_publ_author_name
'Wang, Sa-Sa'
'Yang, Wen-Bin'
'Yang, Mingxue'
'Wu, Xiao-Yuan'
'Wu, Weiming'
'Wang, Song-Xia'
'Lin, Lang'
'Lu, Can-Zhong'

_publ_section_title
;
 A bi-polyoxometallate-based host-guest metal-organic framework.
;
_journal_issue 16
_journal_name_full 'Chemical communications (Cambridge, England)'
_journal_page_first 2503
_journal_page_last 2506
_journal_paper_doi 10.1039/c9cc09008h
_journal_volume 56
_journal_year 2020
_chemical_absolute_configuration ad
_chemical_formula_moiety 'C17 H37 N7 Ni6 O43 P W9, C6 H20 N4 Ni'
_chemical_formula_sum 'C23 H57 N11 Ni7 O43 P W9'
_chemical_formula_weight 3272.38
_space_group_crystal_system orthorhombic
_space_group_IT_number 19
_space_group_name_Hall 'P 2ac 2ab'
_space_group_name_H-M_alt 'P 21 21 21'
_atom_sites_solution_hydrogens mixed
_atom_sites_solution_primary iterative
_audit_creation_date 2019-08-22
_audit_creation_method
;
Olex2 1.2
(compiled 2018.05.29 svn.r3508 for OlexSys, GUI svn.r5506)
;
_audit_update_record
;
2019-08-22 deposited with the CCDC.	2020-01-22 downloaded from the CCDC.
;
_cell_angle_alpha 90
_cell_angle_beta 90
_cell_angle_gamma 90
_cell_formula_units_Z 4
_cell_length_a 13.4978(5)
_cell_length_b 14.1387(5)
_cell_length_c 35.9568(12)
_cell_measurement_reflns_used 12960
_cell_measurement_temperature 100.0(2)
_cell_measurement_theta_max 30.2150
_cell_measurement_theta_min 3.0170
_cell_volume 6862.0(4)
_computing_cell_refinement 'CrysAlisPro 1.171.39.46e (Rigaku OD, 2018)'
_computing_data_collection 'CrysAlisPro 1.171.39.46e (Rigaku OD, 2018)'
_computing_data_reduction 'CrysAlisPro 1.171.39.46e (Rigaku OD, 2018)'
_computing_molecular_graphics 'Olex2 (Dolomanov et al., 2009)'
_computing_publication_material 'Olex2 (Dolomanov et al., 2009)'
_computing_structure_refinement 'ShelXL (Sheldrick, 2015)'
_computing_structure_solution
;
Superflip (Palatinus & Chapuis, 2007;Palatinus & van der Lee, 2008;
Palatinus et al., 2012)
;
_diffrn_ambient_environment N~2~
_diffrn_ambient_temperature 100.0(2)
_diffrn_detector 'CCD plate'
_diffrn_detector_area_resol_mean 10.3468
_diffrn_detector_type Atlas
_diffrn_measured_fraction_theta_full 0.999
_diffrn_measured_fraction_theta_max 0.999
_diffrn_measurement_details
;
List of Runs (angles in degrees, time in seconds):

  # Type    Start    End  Width  t~exp~   \w     \q     \k     \f   Frames
#--------------------------------------------------------------------------
  1  \w    -22.00  52.00   1.00   70.00    --   11.29  19.00-120.00   74
  2  \w     11.00  72.00   1.00   70.00    --  -12.07   0.00 -60.00   61
;
_diffrn_measurement_device 'four-circle diffractometer'
_diffrn_measurement_device_type 'SuperNova, Dual, Cu at home/near, Atlas'
_diffrn_measurement_method '\w scans'
_diffrn_orient_matrix_type 'CrysAlisPro convention (1999,Acta A55,543-557)'
_diffrn_orient_matrix_UB_11 0.0109549000
_diffrn_orient_matrix_UB_12 -0.0488091000
_diffrn_orient_matrix_UB_13 -0.0018842000
_diffrn_orient_matrix_UB_21 0.0401486000
_diffrn_orient_matrix_UB_22 0.0050621000
_diffrn_orient_matrix_UB_23 0.0125838000
_diffrn_orient_matrix_UB_31 -0.0320888000
_diffrn_orient_matrix_UB_32 -0.0103143000
_diffrn_orient_matrix_UB_33 0.0150774000
_diffrn_radiation_monochromator mirror
_diffrn_radiation_probe x-ray
_diffrn_radiation_type MoK\a
_diffrn_radiation_wavelength 0.71073
_diffrn_reflns_av_R_equivalents 0.0327
_diffrn_reflns_av_unetI/netI 0.0590
_diffrn_reflns_Laue_measured_fraction_full 0.999
_diffrn_reflns_Laue_measured_fraction_max 0.999
_diffrn_reflns_limit_h_max 13
_diffrn_reflns_limit_h_min -17
_diffrn_reflns_limit_k_max 13
_diffrn_reflns_limit_k_min -18
_diffrn_reflns_limit_l_max 35
_diffrn_reflns_limit_l_min -46
_diffrn_reflns_number 25626
_diffrn_reflns_point_group_measured_fraction_full 1.000
_diffrn_reflns_point_group_measured_fraction_max 0.999
_diffrn_reflns_theta_full 25.242
_diffrn_reflns_theta_max 27.103
_diffrn_reflns_theta_min 2.086
_diffrn_source 'micro-focus sealed X-ray tube'
_diffrn_source_type 'SuperNova (Mo) X-ray Source'
_exptl_absorpt_coefficient_mu 17.004
_exptl_absorpt_correction_T_max 1.00000
_exptl_absorpt_correction_T_min 0.38082
_exptl_absorpt_correction_type multi-scan
_exptl_absorpt_process_details
;
CrysAlisPro 1.171.39.46e (Rigaku Oxford Diffraction, 2018)
Empirical absorption correction using spherical harmonics,
 implemented in SCALE3 ABSPACK scaling algorithm.
;
_exptl_crystal_colour 'clear dark green'
_exptl_crystal_colour_lustre clear
_exptl_crystal_colour_modifier dark
_exptl_crystal_colour_primary green
_exptl_crystal_density_diffrn 3.168
_exptl_crystal_density_method 'not measured'
_exptl_crystal_description irregular
_exptl_crystal_F_000 5972
_exptl_crystal_size_max 0.12
_exptl_crystal_size_mid 0.1
_exptl_crystal_size_min 0.02
_refine_diff_density_max 1.372
_refine_diff_density_min -1.577
_refine_diff_density_rms 0.253
_refine_ls_abs_structure_details
;
 Refined as an inversion twin.
;
_refine_ls_abs_structure_Flack 0.453(12)
_refine_ls_extinction_method none
_refine_ls_goodness_of_fit_ref 1.046
_refine_ls_hydrogen_treatment constr
_refine_ls_matrix_type full
_refine_ls_number_parameters 894
_refine_ls_number_reflns 14632
_refine_ls_number_restraints 1527
_refine_ls_restrained_S_all 1.005
_refine_ls_R_factor_all 0.0413
_refine_ls_R_factor_gt 0.0371
_refine_ls_shift/su_max 0.002
_refine_ls_shift/su_mean 0.000
_refine_ls_structure_factor_coef Fsqd
_refine_ls_weighting_details 'w=1/[\s^2^(Fo^2^)+(0.0342P)^2^+12.6226P] where P=(Fo^2^+2Fc^2^)/3'
_refine_ls_weighting_scheme calc
_refine_ls_wR_factor_gt 0.0804
_refine_ls_wR_factor_ref 0.0826
_reflns_Friedel_coverage 0.821
_reflns_Friedel_fraction_full 1.000
_reflns_Friedel_fraction_max 1.000
_reflns_number_gt 13643
_reflns_number_total 14632
_reflns_threshold_expression 'I > 2\s(I)'
_cod_data_source_file c9cc09008h2.cif
_cod_data_source_block n
_cod_depositor_comments 'Adding full bibliography for 7125851--7125854.cif.'
_cod_original_cell_volume 6862.1(4)
_cod_database_code 7125852
_shelx_shelxl_version_number 2017/1
_chemical_oxdiff_formula 'C H O N P W Ni'
_shelx_space_group_comment
;
The symmetry employed for this shelxl refinement is uniquely defined
by the following loop, which should always be used as a source of
symmetry information in preference to the above space-group names.
They are only intended as comments.
;
_shelx_estimated_absorpt_t_max 0.727
_shelx_estimated_absorpt_t_min 0.235
_reflns_odcompleteness_completeness 99.86
_reflns_odcompleteness_iscentric 1
_reflns_odcompleteness_theta 27.04
_olex2_refinement_description
;
1. Twinned data refinement
 Scales: 0.547(12)
 0.453(12)
2. Fixed Uiso
 At 1.2 times of:
  All C(H) groups, All C(H,H) groups, All C(H,H,H,H) groups, All N(H,H)
  groups, All N(H,H,H,H) groups
 At 1.5 times of:
  All C(H,H,H) groups, All C(H,H,H,H,H,H) groups, All O(H,H) groups
3. Restrained distances
 C81-C82
 1.5 with sigma of 0.02
 N69-C94B = C94B-C93B = C93B-C95B = C93B-N68
 1.5 with sigma of 0.02
 C95B-N68
 2.3 with sigma of 0.02
 N69-C93A = C93A-C94A = C94A-N68 = C93A-C95A
 1.5 with sigma of 0.02
 N69-C95A
 2.3 with sigma of 0.02
 N71-C90
 1.5 with sigma of 0.02
 C81-C82 = C84-C85 = C90-C92
 1.5 with sigma of 0.02
4. Uiso/Uaniso restraints and constraints
N64 \\sim N65 \\sim C81 \\sim C82 \\sim C83: within 3.8A with sigma of 0.01 and
sigma for terminal atoms of 0.02
N66 \\sim N67 \\sim C84 \\sim C85 \\sim C86: within 3.8A with sigma of 0.01 and
sigma for terminal atoms of 0.02
N62 \\sim N63 \\sim C88A \\sim C88B \\sim C87 \\sim C89: within 3.8A with sigma
of 0.01 and sigma for terminal atoms of 0.02
N70 \\sim N71 \\sim C90 \\sim C91 \\sim C92: within 3.8A with sigma of 0.01 and
sigma for terminal atoms of 0.02
N68 \\sim N69 \\sim C93A \\sim C94B \\sim C93B \\sim C95B \\sim C95A \\sim
C94A: within 3.8A with sigma of 0.01 and sigma for terminal atoms of 0.02
O47 \\sim O37 \\sim O32 \\sim O43 \\sim O48 \\sim O41 \\sim O21 \\sim O35 \\sim
O18 \\sim O20 \\sim O30 \\sim O26 \\sim O33 \\sim O59 \\sim O52 \\sim O60 \\sim
O22 \\sim O45 \\sim O19 \\sim O31 \\sim O39 \\sim O50 \\sim O29 \\sim O44 \\sim
O40 \\sim O49 \\sim O56 \\sim O55 \\sim O58 \\sim O57 \\sim O46 \\sim O23 \\sim
O28 \\sim O54 \\sim O53 \\sim O36 \\sim O27 \\sim O24 \\sim O42 \\sim O25 \\sim
O34 \\sim O38 \\sim O51: within 3.8A with sigma of 0.01 and sigma for terminal
atoms of 0.02
Ni17 \\sim N71 \\sim N70 \\sim N69 \\sim N68: within 3.8A with sigma of 0.01
and sigma for terminal atoms of 0.02
Uanis(C79) \\sim Ueq: with sigma of 0.005 and sigma for terminal atoms of 0.01
Uanis(O42) \\sim Ueq: with sigma of 0.002 and sigma for terminal atoms of 0.004
5. Others
 Sof(H63C)=Sof(H63D)=Sof(H87C)=Sof(H87D)=Sof(H89D)=Sof(H89E)=Sof(H89F)=
 Sof(C88B)=Sof(H88B)=1-FVAR(1)
 Sof(H63A)=Sof(H63B)=Sof(H87A)=Sof(H87B)=Sof(C88A)=Sof(H88A)=Sof(H89A)=
 Sof(H89B)=Sof(H89C)=FVAR(1)
 Sof(H69C)=Sof(H69D)=Sof(H68C)=Sof(H68D)=Sof(C93B)=Sof(H93B)=Sof(C95B)=
 Sof(H95D)=Sof(H95E)=Sof(H95F)=Sof(C94B)=Sof(H94C)=Sof(H94D)=1-FVAR(2)
 Sof(H69A)=Sof(H69B)=Sof(H68A)=Sof(H68B)=Sof(C94A)=Sof(H94A)=Sof(H94B)=
 Sof(C93A)=Sof(H93A)=Sof(C95A)=Sof(H95A)=Sof(H95B)=Sof(H95C)=FVAR(2)
6.a Rotating group:
 O53(H53A,H53B), N72(H72A,H72B)
6.b Ternary CH refined with riding coordinates:
 C90(H90), C82(H82), C85(H85), C88A(H88A), C88B(H88B), C93A(H93A), C93B(H93B)
6.c Secondary CH2 refined with riding coordinates:
 N65(H65A,H65B), N64(H64A,H64B), N66(H66A,H66B), N67(H67A,H67B), N62(H62A,
 H62B), N63(H63A,H63B), N63(H63C,H63D), N69(H69A,H69B), N69(H69C,H69D),
 N70(H70A,H70B), N71(H71A,H71B), N68(H68A,H68B), N68(H68C,H68D), C91(H91A,H91B),
  C81(H81A,H81B), C84(H84A,H84B), C87(H87A,H87B), C87(H87C,H87D), C94A(H94A,
 H94B), C94B(H94C,H94D)
6.d Aromatic/amide H refined with riding coordinates:
 C78(H78), C76(H76), C75(H75)
6.e Idealised Me refined as rotating group:
 C83(H83A,H83B,H83C), C86(H86A,H86B,H86C), C92(H92A,H92B,H92C), C89(H89A,H89B,
 H89C), C89(H89D,H89E,H89F), C95A(H95A,H95B,H95C), C95B(H95D,H95E,H95F)
;
_olex2_date_sample_data_collection 2019-07-18
_olex2_submission_special_instructions 'No special instructions were received'
_oxdiff_exptl_absorpt_empirical_details
;
Empirical correction (ABSPACK) includes:
- Absorption correction using spherical harmonics
- Frame scaling
;
_oxdiff_exptl_absorpt_empirical_full_max 1.997
_oxdiff_exptl_absorpt_empirical_full_min 0.695

loop_
_space_group_symop_operation_xyz
'x, y, z'
'-x+1/2, -y, z+1/2'
'x+1/2, -y+1/2, -z'
'-x, y+1/2, -z+1/2'

loop_
_atom_site_label
_atom_site_type_symbol
_atom_site_fract_x
_atom_site_fract_y
_atom_site_fract_z
_atom_site_U_iso_or_equiv
_atom_site_adp_type
_atom_site_occupancy
_atom_site_site_symmetry_order
_atom_site_calc_flag
_atom_site_refinement_flags_posn
_atom_site_refinement_flags_adp
_atom_site_refinement_flags_occupancy
_atom_site_disorder_assembly
_atom_site_disorder_group
W6 W 1.04320(5) 0.77500(5) 0.70365(2) 0.01437(13) Uani 1 1 d . . . . .
W7 W 0.79088(5) 0.76393(5) 0.71210(2) 0.01546(14) Uani 1 1 d . . . . .
W5 W 1.16759(4) 0.65912(5) 0.62472(2) 0.01596(14) Uani 1 1 d . . . . .
W8 W 0.64533(5) 0.63540(5) 0.64212(2) 0.01700(14) Uani 1 1 d . . . . .
W4 W 0.89609(5) 0.90029(5) 0.64267(2) 0.01759(14) Uani 1 1 d . . . . .
W9 W 0.76122(5) 0.52462(5) 0.57015(2) 0.01846(15) Uani 1 1 d . . . . .
W10 W 1.03263(5) 0.53721(5) 0.56098(2) 0.01880(15) Uani 1 1 d . . . . .
W2 W 0.74942(5) 0.76903(5) 0.57258(2) 0.01920(14) Uani 1 1 d . . . . .
W3 W 1.02178(5) 0.78136(5) 0.56323(2) 0.01925(15) Uani 1 1 d . . . . .
Ni13 Ni 0.92923(14) 0.55228(15) 0.72172(5) 0.0142(4) Uani 1 1 d . . . . .
Ni15 Ni 0.80949(14) 0.44115(15) 0.66102(5) 0.0151(4) Uani 1 1 d . . . . .
Ni12 Ni 1.04035(15) 0.45382(15) 0.65579(5) 0.0156(4) Uani 1 1 d . . . . .
Ni11 Ni 1.15990(14) 0.55468(15) 0.71248(5) 0.0156(4) Uani 1 1 d . . . . .
Ni16 Ni 0.69953(15) 0.52131(16) 0.72558(5) 0.0175(4) Uani 1 1 d . . . . .
Ni14 Ni 0.92212(15) 0.33442(17) 0.59941(5) 0.0189(5) Uani 1 1 d . . . . .
Ni17 Ni 0.39037(16) 0.7219(2) 0.53935(6) 0.0277(5) Uani 1 1 d . U . . .
P1 P 0.9085(3) 0.6449(3) 0.63732(10) 0.0104(7) Uani 1 1 d . . . . .
O47 O 0.9216(8) 0.7972(8) 0.7312(3) 0.0163(18) Uani 1 1 d . U . . .
O37 O 1.1239(7) 0.7499(8) 0.6615(3) 0.0159(18) Uani 1 1 d . U . . .
O32 O 0.8078(8) 0.8816(8) 0.6831(3) 0.020(2) Uani 1 1 d . U . . .
O43 O 0.8065(8) 0.4408(8) 0.6037(3) 0.0170(18) Uani 1 1 d . U . . .
O48 O 0.6961(8) 0.7289(9) 0.6750(3) 0.0195(18) Uani 1 1 d . U . . .
O41 O 0.6477(8) 0.5531(8) 0.5983(3) 0.0182(18) Uani 1 1 d . U . . .
O21 O 1.1432(7) 0.7630(8) 0.5883(3) 0.0156(18) Uani 1 1 d . U . . .
O35 O 1.2963(8) 0.6683(8) 0.6295(3) 0.020(2) Uani 1 1 d . U . . .
O18 O 1.0608(8) 0.8624(9) 0.5308(3) 0.022(3) Uani 1 1 d . U . . .
O20 O 0.9869(8) 0.8614(9) 0.6049(3) 0.0204(18) Uani 1 1 d . U . . .
O30 O 1.0180(8) 0.4524(8) 0.5985(3) 0.0164(18) Uani 1 1 d . U . . .
O26 O 0.7348(8) 0.6509(9) 0.5482(3) 0.0200(19) Uani 1 1 d . U . . .
O33 O 1.1565(8) 0.5783(8) 0.5830(3) 0.0179(19) Uani 1 1 d . U . . .
O59 O 1.0396(7) 0.6518(8) 0.7178(3) 0.0146(17) Uani 1 1 d . U . . .
O52 O 0.9302(8) 0.3597(8) 0.6548(3) 0.0191(19) Uani 1 1 d . U . . .
O60 O 1.0431(7) 0.4652(8) 0.7121(3) 0.0142(18) Uani 1 1 d . U . . .
O22 O 0.8836(8) 0.7725(9) 0.5547(3) 0.0200(18) Uani 1 1 d . U . . .
O45 O 0.8109(7) 0.6417(8) 0.7249(3) 0.0150(18) Uani 1 1 d . U . . .
O19 O 0.8902(9) 1.0188(8) 0.6359(3) 0.026(3) Uani 1 1 d . U . . .
O31 O 0.9928(8) 0.6531(9) 0.6097(3) 0.0178(17) Uani 1 1 d . U . . .
O39 O 1.1310(7) 0.5664(8) 0.6556(3) 0.0142(17) Uani 1 1 d . U . . .
O50 O 1.2540(8) 0.4516(8) 0.6963(3) 0.022(2) Uani 1 1 d . U . . .
O29 O 0.8108(7) 0.6458(8) 0.6153(3) 0.0166(17) Uani 1 1 d . U . . .
O44 O 0.9175(8) 0.5546(8) 0.6606(3) 0.0161(17) Uani 1 1 d . U . . .
O40 O 0.9108(8) 0.7326(8) 0.6628(3) 0.0163(16) Uani 1 1 d . U . . .
O49 O 0.7041(8) 0.5427(8) 0.6689(3) 0.0163(17) Uani 1 1 d . U . . .
O56 O 1.1612(8) 0.3661(9) 0.6544(3) 0.022(2) Uani 1 1 d . U . . .
O55 O 0.6949(8) 0.3468(9) 0.6621(3) 0.0191(19) Uani 1 1 d . U . . .
O58 O 0.9346(8) 0.5453(8) 0.7797(3) 0.019(2) Uani 1 1 d . U . . .
O57 O 1.0712(8) 0.4714(9) 0.5237(3) 0.020(2) Uani 1 1 d . U . . .
O46 O 0.7137(8) 0.8062(8) 0.7464(3) 0.021(2) Uani 1 1 d . U . . .
O23 O 1.0381(8) 0.6670(9) 0.5382(3) 0.0211(19) Uani 1 1 d . U . . .
O28 O 0.8942(8) 0.5422(8) 0.5519(3) 0.0197(18) Uani 1 1 d . U . . .
O54 O 0.6081(8) 0.4055(8) 0.7098(3) 0.019(2) Uani 1 1 d . U . . .
N65 N 1.2775(10) 0.6473(11) 0.7120(4) 0.024(3) Uani 1 1 d . U . . .
H65A H 1.325789 0.623861 0.697896 0.028 Uiso 1 1 calc R . . . .
H65B H 1.258335 0.702053 0.702132 0.028 Uiso 1 1 calc R . . . .
N64 N 1.1853(10) 0.5494(11) 0.7694(4) 0.022(3) Uani 1 1 d . U . . .
H64A H 1.135717 0.577368 0.781512 0.027 Uiso 1 1 calc R . . . .
H64B H 1.188877 0.489562 0.776928 0.027 Uiso 1 1 calc R . . . .
O53 O 1.0542(9) 0.2578(11) 0.5995(4) 0.036(3) Uani 1 1 d . U . . .
H53A H 1.048709 0.195109 0.608685 0.054 Uiso 1 1 d GR . . . .
H53B H 1.103068 0.281196 0.615817 0.054 Uiso 1 1 d GR . . . .
N66 N 0.8237(12) 0.2242(12) 0.6064(4) 0.032(3) Uani 1 1 d . U . . .
H66A H 0.855768 0.173572 0.614910 0.038 Uiso 1 1 calc R . . . .
H66B H 0.777913 0.240225 0.623041 0.038 Uiso 1 1 calc R . . . .
O36 O 1.0035(8) 0.8937(8) 0.6768(3) 0.0166(19) Uani 1 1 d . U . . .
O27 O 0.6401(8) 0.7358(9) 0.6043(3) 0.0206(19) Uani 1 1 d . U . . .
O24 O 0.7951(8) 0.8525(9) 0.6104(3) 0.0213(18) Uani 1 1 d . U . . .
O42 O 0.5241(7) 0.6315(8) 0.6552(3) 0.014(2) Uani 1 1 d . U . . .
O25 O 0.6921(9) 0.8437(10) 0.5417(3) 0.025(3) Uani 1 1 d . U . . .
O34 O 0.7135(9) 0.4535(9) 0.5355(3) 0.025(3) Uani 1 1 d . U . . .
O38 O 1.1311(8) 0.8229(8) 0.7330(3) 0.019(2) Uani 1 1 d . U . . .
C74 C 0.5221(12) 0.3469(14) 0.6589(4) 0.025(4) Uani 1 1 d . . . . .
N67 N 0.8993(12) 0.3091(11) 0.5434(4) 0.030(3) Uani 1 1 d . U . . .
H67A H 0.863327 0.355212 0.533353 0.036 Uiso 1 1 calc R . . . .
H67B H 0.956967 0.305807 0.531440 0.036 Uiso 1 1 calc R . . . .
N62 N 0.5781(11) 0.6047(12) 0.7368(4) 0.030(3) Uani 1 1 d . U . . .
H62A H 0.585322 0.660829 0.725948 0.036 Uiso 1 1 calc R . . . .
H62B H 0.523761 0.577592 0.727704 0.036 Uiso 1 1 calc R . . . .
C73 C 0.6116(14) 0.3670(13) 0.6782(5) 0.027(4) Uani 1 1 d . . . . .
N63 N 0.6993(12) 0.5010(12) 0.7820(4) 0.032(3) Uani 1 1 d . U . . .
H63A H 0.697300 0.439355 0.786908 0.039 Uiso 0.46(5) 1 calc R . P A 1
H63B H 0.754742 0.524402 0.791680 0.039 Uiso 0.46(5) 1 calc R . P A 1
H63C H 0.665522 0.449050 0.787874 0.039 Uiso 0.54(5) 1 calc R . P A 2
H63D H 0.760857 0.495375 0.790518 0.039 Uiso 0.54(5) 1 calc R . P A 2
C78 C 0.5225(12) 0.3006(15) 0.6239(5) 0.034(5) Uani 1 1 d . . . . .
H78 H 0.582500 0.281131 0.613803 0.040 Uiso 1 1 calc R . . . .
C80 C 1.3398(13) 0.3574(14) 0.6544(5) 0.028(4) Uani 1 1 d . . . . .
C79 C 1.2464(13) 0.3936(12) 0.6703(4) 0.021(4) Uani 1 1 d . U . . .
N72 N 0.4327(14) 0.2319(16) 0.5695(5) 0.056(6) Uani 1 1 d . . . . .
H72A H 0.393849 0.257182 0.551233 0.067 Uiso 1 1 d GR . . . .
H72B H 0.493291 0.232445 0.559576 0.067 Uiso 1 1 d GR . . . .
C83 C 1.3101(14) 0.6019(14) 0.8171(4) 0.028(4) Uani 1 1 d . U . . .
H83A H 1.351946 0.548693 0.822470 0.042 Uiso 1 1 calc GR . . . .
H83B H 1.253207 0.600381 0.833142 0.042 Uiso 1 1 calc GR . . . .
H83C H 1.346254 0.659391 0.821209 0.042 Uiso 1 1 calc GR . . . .
C76 C 0.3431(13) 0.3097(14) 0.6198(5) 0.028(4) Uani 1 1 d . . . . .
H76 H 0.284493 0.295651 0.607398 0.033 Uiso 1 1 calc R . . . .
C77 C 0.4347(12) 0.2834(17) 0.6042(5) 0.036(5) Uani 1 1 d . . . . .
C75 C 0.4304(12) 0.3745(13) 0.6731(4) 0.021(4) Uani 1 1 d . . . . .
H75 H 0.428604 0.405486 0.695858 0.025 Uiso 1 1 calc R . . . .
C86 C 0.7220(16) 0.1079(15) 0.5708(5) 0.038(4) Uani 1 1 d . U . . .
H86A H 0.769585 0.058228 0.574456 0.057 Uiso 1 1 calc GR . . . .
H86B H 0.687328 0.097585 0.547850 0.057 Uiso 1 1 calc GR . . . .
H86C H 0.675632 0.107939 0.591035 0.057 Uiso 1 1 calc GR . . . .
O51 O 0.8258(7) 0.4523(8) 0.7156(3) 0.0152(18) Uani 1 1 d . U . . .
N69 N 0.3020(12) 0.6185(12) 0.5275(4) 0.038(3) Uani 1 1 d D U . . .
H69A H 0.254649 0.613202 0.544580 0.045 Uiso 0.59(3) 1 calc R . P B 1
H69B H 0.273926 0.627288 0.505366 0.045 Uiso 0.59(3) 1 calc R . P B 1
H69C H 0.271013 0.599194 0.547973 0.045 Uiso 0.41(3) 1 calc R . P B 2
H69D H 0.256584 0.637692 0.511220 0.045 Uiso 0.41(3) 1 calc R . P B 2
N70 N 0.2910(12) 0.8144(13) 0.5326(4) 0.038(3) Uani 1 1 d . U . . .
H70A H 0.269145 0.813082 0.509236 0.045 Uiso 1 1 calc R . . . .
H70B H 0.240092 0.802801 0.547660 0.045 Uiso 1 1 calc R . . . .
N71 N 0.4778(12) 0.8201(13) 0.5528(4) 0.041(3) Uani 1 1 d D U . . .
H71A H 0.516779 0.800521 0.571196 0.050 Uiso 1 1 calc R . . . .
H71B H 0.516085 0.834478 0.533436 0.050 Uiso 1 1 calc R . . . .
N68 N 0.4877(12) 0.6261(12) 0.5462(4) 0.040(3) Uani 1 1 d D U . . .
H68A H 0.526498 0.625270 0.526186 0.048 Uiso 0.59(3) 1 calc R . P B 1
H68B H 0.525393 0.642418 0.565484 0.048 Uiso 0.59(3) 1 calc R . P B 1
H68C H 0.535761 0.632302 0.529422 0.048 Uiso 0.41(3) 1 calc R . P B 2
H68D H 0.514342 0.630662 0.568780 0.048 Uiso 0.41(3) 1 calc R . P B 2
C91 C 0.3352(17) 0.9108(18) 0.5413(6) 0.047(4) Uani 1 1 d . U . . .
H91A H 0.351507 0.942778 0.518225 0.056 Uiso 1 1 calc R . . . .
H91B H 0.286537 0.948844 0.554346 0.056 Uiso 1 1 calc R . . . .
C92 C 0.484(2) 0.9888(18) 0.5695(7) 0.067(6) Uani 1 1 d D U . . .
H92A H 0.553149 0.973071 0.569620 0.101 Uiso 1 1 calc GR . . . .
H92B H 0.466436 1.017850 0.592669 0.101 Uiso 1 1 calc GR . . . .
H92C H 0.470635 1.031868 0.549449 0.101 Uiso 1 1 calc GR . . . .
C90 C 0.4251(17) 0.9020(15) 0.5643(7) 0.056(4) Uani 1 1 d D U . . .
H90 H 0.400519 0.886499 0.589217 0.068 Uiso 1 1 calc R . . . .
C81 C 1.3156(14) 0.6639(15) 0.7502(4) 0.034(3) Uani 1 1 d D U . . .
H81A H 1.387279 0.659393 0.749897 0.041 Uiso 1 1 calc R . . . .
H81B H 1.298190 0.727524 0.757846 0.041 Uiso 1 1 calc R . . . .
C82 C 1.2769(14) 0.5974(15) 0.7772(5) 0.037(3) Uani 1 1 d D U . . .
H82 H 1.320146 0.544710 0.770127 0.044 Uiso 1 1 calc R . . . .
C85 C 0.7739(16) 0.2003(16) 0.5694(5) 0.043(4) Uani 1 1 d D U . . .
H85 H 0.721833 0.247899 0.566038 0.052 Uiso 1 1 calc R . . . .
C84 C 0.8478(16) 0.2206(17) 0.5409(5) 0.045(4) Uani 1 1 d D U . . .
H84A H 0.896624 0.170333 0.541371 0.054 Uiso 1 1 calc R . . . .
H84B H 0.815226 0.218059 0.516863 0.054 Uiso 1 1 calc R . . . .
C87 C 0.5680(15) 0.6170(17) 0.7772(5) 0.042(3) Uani 1 1 d . U . . .
H87A H 0.595417 0.678054 0.784014 0.050 Uiso 0.46(5) 1 calc R . P A 1
H87B H 0.498042 0.618006 0.783411 0.050 Uiso 0.46(5) 1 calc R . P A 1
H87C H 0.553256 0.683046 0.782049 0.050 Uiso 0.54(5) 1 calc R . P A 2
H87D H 0.511187 0.580481 0.785404 0.050 Uiso 0.54(5) 1 calc R . P A 2
C88A C 0.614(4) 0.547(5) 0.7987(11) 0.035(4) Uani 0.46(5) 1 d . U P A 1
H88A H 0.564571 0.496786 0.799863 0.042 Uiso 0.46(5) 1 calc R . P A 1
C89 C 0.6254(15) 0.5769(16) 0.8391(5) 0.039(3) Uani 1 1 d . U . . .
H89A H 0.641676 0.522719 0.853919 0.058 Uiso 0.46(5) 1 calc GR . P A 1
H89B H 0.564205 0.603792 0.847687 0.058 Uiso 0.46(5) 1 calc GR . P A 1
H89C H 0.677216 0.623121 0.841103 0.058 Uiso 0.46(5) 1 calc GR . P A 1
H89D H 0.599438 0.514373 0.842643 0.058 Uiso 0.54(5) 1 calc GR . P A 2
H89E H 0.577337 0.622623 0.847139 0.058 Uiso 0.54(5) 1 calc GR . P A 2
H89F H 0.685055 0.584229 0.853291 0.058 Uiso 0.54(5) 1 calc GR . P A 2
C88B C 0.647(4) 0.592(4) 0.7988(10) 0.035(4) Uani 0.54(5) 1 d . U P A 2
H88B H 0.695573 0.643663 0.797315 0.042 Uiso 0.54(5) 1 calc R . P A 2
C94A C 0.450(3) 0.528(2) 0.5527(9) 0.042(4) Uani 0.59(3) 1 d D U P B 1
H94A H 0.497850 0.480111 0.545116 0.050 Uiso 0.59(3) 1 calc R . P B 1
H94B H 0.430582 0.517528 0.578275 0.050 Uiso 0.59(3) 1 calc R . P B 1
C93A C 0.365(2) 0.534(2) 0.5272(10) 0.044(4) Uani 0.59(3) 1 d D U P B 1
H93A H 0.392187 0.529585 0.501960 0.052 Uiso 0.59(3) 1 calc R . P B 1
C95A C 0.298(3) 0.4526(18) 0.5317(10) 0.049(6) Uani 0.59(3) 1 d D U P B 1
H95A H 0.333403 0.401926 0.543578 0.073 Uiso 0.59(3) 1 calc GR . P B 1
H95B H 0.275660 0.432172 0.507668 0.073 Uiso 0.59(3) 1 calc GR . P B 1
H95C H 0.242616 0.470640 0.546632 0.073 Uiso 0.59(3) 1 calc GR . P B 1
C93B C 0.437(4) 0.532(3) 0.5417(9) 0.041(4) Uani 0.41(3) 1 d D U P B 2
H93B H 0.486040 0.484672 0.533975 0.050 Uiso 0.41(3) 1 calc R . P B 2
C95B C 0.406(4) 0.510(3) 0.5801(11) 0.047(6) Uani 0.41(3) 1 d D U P B 2
H95D H 0.433188 0.556891 0.596600 0.070 Uiso 0.41(3) 1 calc GR . P B 2
H95E H 0.429856 0.448794 0.586978 0.070 Uiso 0.41(3) 1 calc GR . P B 2
H95F H 0.335032 0.511378 0.581670 0.070 Uiso 0.41(3) 1 calc GR . P B 2
C94B C 0.360(3) 0.540(3) 0.5116(12) 0.042(4) Uani 0.41(3) 1 d D U P B 2
H94C H 0.388799 0.556214 0.487723 0.050 Uiso 0.41(3) 1 calc R . P B 2
H94D H 0.320680 0.482624 0.509082 0.050 Uiso 0.41(3) 1 calc R . P B 2

loop_
_atom_site_aniso_label
_atom_site_aniso_U_11
_atom_site_aniso_U_22
_atom_site_aniso_U_33
_atom_site_aniso_U_23
_atom_site_aniso_U_13
_atom_site_aniso_U_12
W6 0.0145(3) 0.0143(3) 0.0143(3) -0.0002(3) -0.0016(2) 0.0003(3)
W7 0.0137(3) 0.0163(3) 0.0165(3) -0.0005(3) 0.0008(2) 0.0014(3)
W5 0.0128(3) 0.0200(4) 0.0150(3) 0.0005(3) 0.0008(2) -0.0006(3)
W8 0.0123(3) 0.0203(4) 0.0184(3) 0.0025(3) -0.0020(3) 0.0006(3)
W4 0.0158(3) 0.0171(3) 0.0198(3) 0.0027(3) -0.0024(3) 0.0001(3)
W9 0.0169(3) 0.0236(4) 0.0148(3) 0.0002(3) -0.0033(3) -0.0024(3)
W10 0.0176(3) 0.0254(4) 0.0135(3) -0.0016(3) 0.0018(3) -0.0025(3)
W2 0.0159(3) 0.0241(4) 0.0177(3) 0.0042(3) -0.0049(3) -0.0007(3)
W3 0.0169(3) 0.0252(4) 0.0156(3) 0.0049(3) -0.0003(3) -0.0029(3)
Ni13 0.0139(9) 0.0170(11) 0.0118(8) 0.0004(8) -0.0005(8) -0.0014(8)
Ni15 0.0116(9) 0.0186(11) 0.0152(9) 0.0014(8) -0.0012(8) -0.0013(8)
Ni12 0.0127(9) 0.0181(11) 0.0160(9) -0.0019(8) 0.0002(8) 0.0004(9)
Ni11 0.0148(9) 0.0168(11) 0.0152(9) 0.0003(8) -0.0023(8) 0.0001(9)
Ni16 0.0140(9) 0.0218(12) 0.0168(9) 0.0028(9) 0.0004(8) -0.0007(9)
Ni14 0.0194(10) 0.0217(12) 0.0157(9) -0.0033(9) 0.0015(8) 0.0001(10)
Ni17 0.0178(10) 0.0475(16) 0.0177(9) 0.0037(11) -0.0015(9) -0.0022(12)
P1 0.0109(17) 0.0079(19) 0.0124(16) 0.0005(16) 0.0002(14) 0.0031(15)
O47 0.013(4) 0.021(4) 0.015(4) 0.001(4) 0.003(3) -0.002(4)
O37 0.014(3) 0.016(4) 0.017(3) -0.002(3) 0.001(3) -0.001(3)
O32 0.019(4) 0.020(4) 0.022(4) 0.001(4) -0.001(4) -0.003(4)
O43 0.018(4) 0.019(4) 0.014(3) 0.001(3) -0.003(3) -0.006(3)
O48 0.016(4) 0.022(4) 0.020(3) 0.005(3) -0.004(3) -0.001(4)
O41 0.017(4) 0.020(4) 0.017(3) 0.005(3) -0.003(3) 0.000(4)
O21 0.013(4) 0.021(4) 0.013(3) 0.002(4) -0.001(3) -0.002(4)
O35 0.016(5) 0.022(6) 0.023(5) 0.000(5) 0.000(4) 0.001(5)
O18 0.021(5) 0.034(7) 0.012(4) 0.012(5) -0.006(4) -0.008(5)
O20 0.019(4) 0.023(4) 0.018(3) 0.000(3) 0.002(3) -0.002(4)
O30 0.017(4) 0.020(4) 0.012(3) -0.001(3) 0.000(3) 0.002(3)
O26 0.018(4) 0.025(4) 0.017(3) 0.003(4) -0.008(3) -0.003(4)
O33 0.017(4) 0.023(4) 0.014(3) 0.004(4) -0.002(3) -0.002(4)
O59 0.015(4) 0.016(4) 0.012(3) -0.002(3) -0.005(3) 0.001(4)
O52 0.016(4) 0.020(4) 0.021(4) 0.001(4) -0.004(3) 0.000(4)
O60 0.012(4) 0.015(4) 0.016(3) 0.002(4) 0.001(3) 0.002(4)
O22 0.020(4) 0.026(4) 0.014(3) 0.000(3) -0.007(3) -0.002(4)
O45 0.015(4) 0.015(4) 0.015(3) -0.001(3) -0.004(3) -0.001(3)
O19 0.032(6) 0.018(6) 0.027(5) -0.006(5) -0.006(5) 0.007(5)
O31 0.018(3) 0.022(4) 0.014(3) 0.002(3) -0.002(3) 0.004(3)
O39 0.014(3) 0.016(4) 0.012(3) 0.000(3) 0.002(3) 0.003(3)
O50 0.021(5) 0.022(5) 0.023(4) 0.002(4) 0.004(4) 0.000(5)
O29 0.015(3) 0.019(4) 0.017(3) 0.003(3) -0.005(3) 0.001(3)
O44 0.013(3) 0.020(4) 0.015(3) 0.003(3) -0.001(3) 0.000(3)
O40 0.014(3) 0.020(3) 0.014(3) 0.001(3) -0.003(3) -0.001(3)
O49 0.015(3) 0.019(4) 0.015(3) -0.002(3) -0.002(3) -0.006(3)
O56 0.020(4) 0.024(5) 0.021(4) 0.001(4) -0.001(4) 0.004(4)
O55 0.017(4) 0.020(4) 0.020(4) -0.001(4) -0.002(4) 0.001(4)
O58 0.020(5) 0.024(6) 0.014(5) 0.001(5) 0.001(4) 0.003(5)
O57 0.024(5) 0.021(6) 0.016(5) -0.009(5) -0.001(4) 0.000(5)
O46 0.022(5) 0.021(6) 0.022(5) -0.007(5) 0.007(5) 0.001(5)
O23 0.021(4) 0.024(4) 0.018(4) 0.000(4) 0.003(4) -0.002(4)
O28 0.021(4) 0.024(4) 0.014(3) -0.001(3) -0.001(3) -0.001(4)
O54 0.016(4) 0.016(5) 0.025(5) 0.004(4) 0.002(4) 0.002(4)
N65 0.021(6) 0.026(6) 0.024(5) 0.011(6) -0.005(5) -0.014(5)
N64 0.021(6) 0.026(6) 0.020(5) 0.006(5) -0.002(5) -0.009(5)
O53 0.031(7) 0.040(8) 0.038(6) -0.006(6) -0.001(6) 0.003(6)
N66 0.043(7) 0.037(7) 0.015(5) 0.001(6) 0.001(5) -0.003(6)
O36 0.015(4) 0.019(4) 0.015(3) 0.001(3) -0.003(3) 0.003(4)
O27 0.017(4) 0.024(4) 0.021(4) 0.005(4) -0.003(3) 0.001(4)
O24 0.020(4) 0.023(4) 0.020(3) 0.001(4) -0.006(3) -0.003(4)
O42 0.009(4) 0.015(4) 0.019(4) 0.001(3) 0.000(3) -0.005(3)
O25 0.027(6) 0.027(6) 0.021(5) 0.010(5) -0.005(5) 0.007(6)
O34 0.025(6) 0.028(7) 0.023(5) -0.013(5) -0.005(5) 0.001(5)
O38 0.017(5) 0.026(6) 0.015(5) -0.002(5) -0.007(4) -0.007(5)
C74 0.022(8) 0.025(10) 0.027(8) -0.001(8) 0.009(7) 0.005(8)
N67 0.040(7) 0.033(7) 0.018(5) 0.001(5) -0.004(6) -0.009(6)
N62 0.030(6) 0.039(7) 0.022(5) 0.005(5) 0.003(5) 0.002(6)
C73 0.031(10) 0.023(10) 0.027(8) -0.006(8) -0.005(8) -0.005(9)
N63 0.032(6) 0.043(7) 0.022(5) 0.003(5) 0.005(5) 0.009(6)
C78 0.013(8) 0.063(15) 0.024(8) -0.017(9) -0.001(7) 0.009(9)
C80 0.021(9) 0.023(10) 0.040(10) -0.015(9) 0.004(8) -0.001(8)
C79 0.026(6) 0.022(6) 0.016(5) 0.008(5) 0.000(5) -0.002(5)
N72 0.041(10) 0.095(17) 0.030(8) -0.015(11) 0.011(8) -0.002(12)
C83 0.033(9) 0.037(10) 0.015(7) 0.000(7) -0.002(7) -0.010(8)
C76 0.022(9) 0.037(12) 0.024(8) -0.008(8) -0.014(8) 0.007(8)
C77 0.013(8) 0.062(15) 0.034(9) 0.001(11) 0.010(7) -0.004(9)
C75 0.026(9) 0.027(10) 0.010(6) -0.002(7) 0.000(6) -0.006(8)
C86 0.049(10) 0.035(10) 0.029(8) -0.004(8) -0.001(8) -0.007(9)
O51 0.013(4) 0.017(4) 0.016(4) 0.003(4) -0.002(3) 0.002(4)
N69 0.032(5) 0.058(6) 0.024(5) 0.005(5) -0.002(5) -0.005(5)
N70 0.032(5) 0.057(6) 0.024(5) 0.003(5) 0.000(5) 0.007(5)
N71 0.034(6) 0.057(6) 0.034(5) 0.002(5) 0.000(5) 0.002(6)
N68 0.035(5) 0.059(6) 0.027(5) 0.003(5) 0.000(5) 0.001(5)
C91 0.053(8) 0.053(8) 0.035(7) 0.001(7) -0.009(7) 0.009(7)
C92 0.080(13) 0.073(13) 0.049(10) -0.015(11) 0.000(11) -0.004(12)
C90 0.053(8) 0.064(8) 0.052(7) 0.000(8) -0.002(7) 0.004(7)
C81 0.036(7) 0.043(7) 0.024(6) 0.009(6) -0.010(6) -0.020(7)
C82 0.035(7) 0.048(8) 0.028(6) 0.008(6) -0.012(6) -0.027(7)
C85 0.061(8) 0.043(8) 0.026(6) 0.003(7) -0.001(7) -0.015(7)
C84 0.062(8) 0.042(8) 0.031(6) -0.005(7) -0.003(7) -0.017(7)
C87 0.042(7) 0.051(8) 0.032(6) -0.002(6) 0.002(6) 0.017(7)
C88A 0.035(8) 0.044(8) 0.027(7) 0.000(7) 0.004(7) 0.008(7)
C89 0.038(7) 0.048(8) 0.030(6) -0.003(6) 0.004(6) 0.012(6)
C88B 0.036(8) 0.044(8) 0.025(7) 0.001(7) 0.004(7) 0.011(7)
C94A 0.036(7) 0.063(8) 0.026(7) 0.007(7) 0.000(7) -0.002(7)
C93A 0.038(7) 0.062(8) 0.031(7) 0.003(7) 0.002(7) -0.005(7)
C95A 0.040(10) 0.069(11) 0.037(10) -0.004(10) 0.007(10) -0.001(10)
C93B 0.036(7) 0.062(8) 0.026(7) 0.005(7) -0.001(7) -0.001(7)
C95B 0.035(11) 0.066(11) 0.040(11) 0.004(11) 0.002(10) 0.000(11)
C94B 0.036(7) 0.062(8) 0.028(7) 0.005(7) -0.002(7) -0.004(7)

loop_
_atom_type_symbol
_atom_type_description
_atom_type_scat_dispersion_real
_atom_type_scat_dispersion_imag
_atom_type_scat_source
C C 0.0033 0.0016 'International Tables Vol C Tables 4.2.6.8 and 6.1.1.4'
H H 0.0000 0.0000 'International Tables Vol C Tables 4.2.6.8 and 6.1.1.4'
N N 0.0061 0.0033 'International Tables Vol C Tables 4.2.6.8 and 6.1.1.4'
Ni Ni 0.3393 1.1124 'International Tables Vol C Tables 4.2.6.8 and 6.1.1.4'
O O 0.0106 0.0060 'International Tables Vol C Tables 4.2.6.8 and 6.1.1.4'
P P 0.1023 0.0942 'International Tables Vol C Tables 4.2.6.8 and 6.1.1.4'
W W -0.8490 6.8722 'International Tables Vol C Tables 4.2.6.8 and 6.1.1.4'

loop_
_geom_angle_atom_site_label_1
_geom_angle_atom_site_label_2
_geom_angle_atom_site_label_3
_geom_angle
_geom_angle_site_symmetry_1
_geom_angle_site_symmetry_3
O47 W6 O40 73.9(4) . .
O47 W6 O36 83.4(4) . .
O37 W6 O47 157.1(4) . .
O37 W6 O40 83.7(4) . .
O37 W6 O36 85.7(4) . .
O59 W6 O47 89.4(5) . .
O59 W6 O37 93.4(5) . .
O59 W6 O40 84.9(4) . .
O59 W6 O36 158.3(4) . .
O36 W6 O40 73.4(4) . .
O38 W6 O47 101.8(5) . .
O38 W6 O37 99.7(5) . .
O38 W6 O59 102.9(5) . .
O38 W6 O40 171.2(5) . .
O38 W6 O36 98.6(5) . .
O47 W7 O32 83.0(5) . .
O47 W7 O40 72.6(4) . .
O32 W7 O40 72.2(4) . .
O48 W7 O47 155.9(4) . .
O48 W7 O32 85.9(5) . .
O48 W7 O40 83.7(4) . .
O45 W7 O47 90.3(5) . .
O45 W7 O32 157.1(5) . .
O45 W7 O48 91.7(5) . .
O45 W7 O40 85.0(4) . .
O46 W7 O47 102.2(5) . .
O46 W7 O32 98.9(5) . .
O46 W7 O48 100.6(5) . .
O46 W7 O45 103.9(5) . .
O46 W7 O40 169.9(5) . .
O37 W5 O21 84.8(4) . .
O37 W5 O31 83.0(4) . .
O21 W5 O31 73.7(4) . .
O35 W5 O37 100.7(5) . .
O35 W5 O21 100.0(5) . .
O35 W5 O33 101.6(5) . .
O35 W5 O31 172.5(4) . .
O35 W5 O39 105.5(5) . .
O33 W5 O37 156.7(4) . .
O33 W5 O21 84.9(5) . .
O33 W5 O31 74.1(4) . .
O39 W5 O37 88.7(4) . .
O39 W5 O21 154.4(4) . .
O39 W5 O33 91.6(5) . .
O39 W5 O31 81.0(4) . .
O48 W8 O41 155.2(5) . .
O48 W8 O29 82.7(4) . .
O48 W8 O27 86.6(5) . .
O41 W8 O29 72.7(4) . .
O41 W8 O27 82.7(5) . .
O49 W8 O48 90.8(5) . .
O49 W8 O41 89.5(4) . .
O49 W8 O29 81.5(4) . .
O49 W8 O27 155.0(5) . .
O27 W8 O29 73.5(4) . .
O42 W8 O48 101.4(5) . .
O42 W8 O41 102.6(5) . .
O42 W8 O29 172.5(4) . .
O42 W8 O49 104.5(5) . .
O42 W8 O27 100.3(5) . .
O32 W4 O20 155.1(5) . .
O32 W4 O40 72.3(4) . .
O32 W4 O36 88.7(5) . .
O32 W4 O24 88.2(5) . .
O20 W4 O40 83.1(4) . .
O20 W4 O24 85.6(5) . .
O19 W4 O32 102.6(5) . .
O19 W4 O20 102.3(5) . .
O19 W4 O40 171.1(4) . .
O19 W4 O36 100.2(5) . .
O19 W4 O24 103.2(5) . .
O36 W4 O20 87.5(5) . .
O36 W4 O40 72.8(4) . .
O36 W4 O24 156.5(5) . .
O24 W4 O40 84.1(4) . .
O43 W9 O41 93.2(5) . .
O43 W9 O26 157.0(5) . .
O43 W9 O29 85.6(4) . .
O43 W9 O28 89.8(5) . .
O41 W9 O26 82.8(5) . .
O41 W9 O29 73.5(4) . .
O41 W9 O28 156.2(5) . .
O26 W9 O29 71.6(4) . .
O28 W9 O26 85.2(5) . .
O28 W9 O29 83.2(4) . .
O34 W9 O43 103.2(5) . .
O34 W9 O41 102.0(5) . .
O34 W9 O26 99.8(5) . .
O34 W9 O29 170.6(5) . .
O34 W9 O28 100.2(5) . .
O30 W10 O33 89.3(5) . .
O30 W10 O31 83.5(4) . .
O30 W10 O23 155.4(4) . .
O30 W10 O28 92.5(5) . .
O33 W10 O31 72.4(4) . .
O33 W10 O23 82.0(5) . .
O57 W10 O30 104.8(5) . .
O57 W10 O33 102.7(5) . .
O57 W10 O31 170.5(5) . .
O57 W10 O23 99.5(5) . .
O57 W10 O28 100.7(5) . .
O23 W10 O31 71.9(4) . .
O28 W10 O33 155.2(5) . .
O28 W10 O31 83.2(4) . .
O28 W10 O23 86.1(5) . .
O26 W2 O22 88.1(5) . .
O26 W2 O29 72.6(4) . .
O26 W2 O27 88.8(5) . .
O26 W2 O24 155.5(5) . .
O22 W2 O29 84.8(4) . .
O22 W2 O27 158.0(5) . .
O27 W2 O29 73.5(4) . .
O24 W2 O22 85.2(5) . .
O24 W2 O29 83.3(4) . .
O24 W2 O27 88.7(5) . .
O25 W2 O26 101.3(5) . .
O25 W2 O22 101.1(5) . .
O25 W2 O29 171.5(5) . .
O25 W2 O27 100.9(5) . .
O25 W2 O24 103.1(6) . .
O21 W3 O20 85.6(5) . .
O21 W3 O22 157.3(4) . .
O21 W3 O31 73.6(4) . .
O18 W3 O21 98.6(5) . .
O18 W3 O20 102.2(5) . .
O18 W3 O22 103.7(5) . .
O18 W3 O31 170.8(5) . .
O18 W3 O23 102.4(5) . .
O20 W3 O31 82.4(4) . .
O22 W3 O20 85.6(5) . .
O22 W3 O31 84.6(4) . .
O23 W3 O21 90.5(5) . .
O23 W3 O20 155.4(5) . .
O23 W3 O22 88.9(5) . .
O23 W3 O31 73.2(4) . .
O59 Ni13 O44 88.5(4) . .
O59 Ni13 O58 94.3(4) . .
O60 Ni13 O59 81.5(4) . .
O60 Ni13 O45 173.2(4) . .
O60 Ni13 O44 83.8(4) . .
O60 Ni13 O58 96.7(4) . .
O45 Ni13 O59 98.5(4) . .
O45 Ni13 O44 89.5(4) . .
O45 Ni13 O58 90.1(4) . .
O58 Ni13 O44 177.2(4) . .
O51 Ni13 O59 169.5(4) . .
O51 Ni13 O60 94.7(4) . .
O51 Ni13 O45 84.2(4) . .
O51 Ni13 O44 81.4(4) . .
O51 Ni13 O58 95.8(4) . .
O43 Ni15 Ni16 140.4(3) . .
O43 Ni15 O44 90.4(4) . .
O52 Ni15 Ni16 135.2(3) . .
O52 Ni15 O43 84.5(4) . .
O52 Ni15 O44 83.0(4) . .
O52 Ni15 O49 169.9(5) . .
O52 Ni15 O55 104.0(5) . .
O44 Ni15 Ni16 93.4(3) . .
O49 Ni15 Ni16 43.7(3) . .
O49 Ni15 O43 97.3(4) . .
O49 Ni15 O44 87.1(4) . .
O49 Ni15 O55 85.9(4) . .
O55 Ni15 Ni16 81.7(3) . .
O55 Ni15 O43 90.1(4) . .
O55 Ni15 O44 173.0(4) . .
O51 Ni15 Ni16 41.7(3) . .
O51 Ni15 O43 173.1(5) . .
O51 Ni15 O52 93.7(4) . .
O51 Ni15 O44 82.8(4) . .
O51 Ni15 O49 83.4(4) . .
O51 Ni15 O55 96.8(4) . .
O30 Ni12 Ni11 139.8(3) . .
O30 Ni12 O44 88.5(4) . .
O52 Ni12 Ni11 137.6(3) . .
O52 Ni12 O30 82.4(4) . .
O52 Ni12 O60 94.8(4) . .
O52 Ni12 O39 169.3(4) . .
O52 Ni12 O44 82.6(4) . .
O52 Ni12 O56 100.9(5) . .
O60 Ni12 Ni11 42.9(3) . .
O60 Ni12 O30 171.7(4) . .
O60 Ni12 O44 83.4(4) . .
O60 Ni12 O56 93.3(4) . .
O39 Ni12 Ni11 44.7(3) . .
O39 Ni12 O30 95.3(4) . .
O39 Ni12 O60 85.9(4) . .
O39 Ni12 O44 86.9(4) . .
O39 Ni12 O56 89.7(4) . .
O44 Ni12 Ni11 92.6(3) . .
O56 Ni12 Ni11 82.8(3) . .
O56 Ni12 O30 94.9(4) . .
O56 Ni12 O44 175.4(4) . .
O59 Ni11 Ni12 87.5(3) . .
O60 Ni11 Ni12 43.1(3) . .
O60 Ni11 O59 79.0(4) . .
O60 Ni11 O39 84.1(4) . .
O60 Ni11 N65 178.8(5) . .
O60 Ni11 N64 96.5(5) . .
O39 Ni11 Ni12 42.5(3) . .
O39 Ni11 O59 83.9(4) . .
O50 Ni11 Ni12 78.3(3) . .
O50 Ni11 O59 165.6(4) . .
O50 Ni11 O60 92.1(5) . .
O50 Ni11 O39 83.8(4) . .
O50 Ni11 N65 88.4(6) . .
O50 Ni11 N64 98.9(5) . .
N65 Ni11 Ni12 136.1(4) . .
N65 Ni11 O59 100.3(5) . .
N65 Ni11 O39 94.9(5) . .
N65 Ni11 N64 84.5(5) . .
N64 Ni11 Ni12 138.6(4) . .
N64 Ni11 O59 93.4(5) . .
N64 Ni11 O39 177.2(5) . .
O45 Ni16 Ni15 87.0(3) . .
O49 Ni16 Ni15 43.2(3) . .
O49 Ni16 O45 81.9(4) . .
O49 Ni16 O54 82.4(4) . .
O54 Ni16 Ni15 77.8(3) . .
O54 Ni16 O45 163.4(4) . .
N62 Ni16 Ni15 140.1(4) . .
N62 Ni16 O45 95.7(5) . .
N62 Ni16 O49 97.7(5) . .
N62 Ni16 O54 91.8(6) . .
N63 Ni16 Ni15 136.0(5) . .
N63 Ni16 O45 96.7(6) . .
N63 Ni16 O49 178.3(6) . .
N63 Ni16 O54 98.9(6) . .
N63 Ni16 N62 83.4(6) . .
O51 Ni16 Ni15 41.3(3) . .
O51 Ni16 O45 78.4(4) . .
O51 Ni16 O49 82.4(4) . .
O51 Ni16 O54 94.1(4) . .
O51 Ni16 N62 174.1(6) . .
O51 Ni16 N63 96.4(5) . .
O30 Ni14 O43 83.9(4) . .
O52 Ni14 O43 81.2(4) . .
O52 Ni14 O30 81.0(4) . .
O52 Ni14 O53 92.5(5) . .
O52 Ni14 N66 92.8(5) . .
O52 Ni14 N67 174.5(6) . .
O53 Ni14 O43 166.7(5) . .
O53 Ni14 O30 83.5(5) . .
N66 Ni14 O43 93.0(5) . .
N66 Ni14 O30 173.4(5) . .
N66 Ni14 O53 99.1(6) . .
N66 Ni14 N67 83.8(6) . .
N67 Ni14 O43 94.8(5) . .
N67 Ni14 O30 102.3(5) . .
N67 Ni14 O53 92.2(6) . .
N70 Ni17 N69 93.3(7) . .
N70 Ni17 N68 178.4(8) . .
N71 Ni17 N69 177.6(7) . .
N71 Ni17 N70 88.2(8) . .
N71 Ni17 N68 93.4(7) . .
N68 Ni17 N69 85.2(7) . .
O31 P1 O29 107.9(6) . .
O31 P1 O44 111.2(6) . .
O31 P1 O40 108.2(6) . .
O29 P1 O40 108.4(6) . .
O44 P1 O29 110.9(6) . .
O44 P1 O40 110.2(6) . .
W6 O47 W7 123.0(5) . .
W6 O37 W5 147.5(6) . .
W4 O32 W7 126.4(6) . .
W9 O43 Ni15 132.6(6) . .
W9 O43 Ni14 130.7(6) . .
Ni15 O43 Ni14 93.4(4) . .
W8 O48 W7 148.7(7) . .
W9 O41 W8 125.0(6) . .
W3 O21 W5 123.9(5) . .
W4 O20 W3 151.0(6) . .
W10 O30 Ni12 135.5(6) . .
W10 O30 Ni14 126.9(5) . .
Ni12 O30 Ni14 94.6(4) . .
W2 O26 W9 126.2(5) . .
W5 O33 W10 125.0(6) . .
W6 O59 Ni13 134.1(5) . .
W6 O59 Ni11 124.8(5) . .
Ni13 O59 Ni11 96.7(5) . .
Ni15 O52 Ni14 99.6(5) . .
Ni12 O52 Ni15 102.7(5) . .
Ni12 O52 Ni14 100.1(5) . .
Ni13 O60 Ni12 102.0(4) . .
Ni13 O60 Ni11 102.3(5) . .
Ni11 O60 Ni12 94.1(4) . .
W3 O22 W2 151.1(6) . .
W7 O45 Ni13 134.0(6) . .
W7 O45 Ni16 128.3(5) . .
Ni13 O45 Ni16 93.1(4) . .
W5 O31 W10 88.2(3) . .
W5 O31 W3 88.3(4) . .
W10 O31 W3 88.4(3) . .
P1 O31 W5 126.1(5) . .
P1 O31 W10 125.5(7) . .
P1 O31 W3 127.8(6) . .
W5 O39 Ni12 138.7(6) . .
W5 O39 Ni11 127.9(6) . .
Ni12 O39 Ni11 92.8(4) . .
C79 O50 Ni11 129.7(11) . .
W8 O29 W9 88.2(3) . .
W8 O29 W2 88.9(3) . .
W9 O29 W2 89.4(3) . .
P1 O29 W8 125.6(6) . .
P1 O29 W9 124.6(6) . .
P1 O29 W2 128.0(6) . .
Ni15 O44 Ni13 91.7(4) . .
Ni15 O44 Ni12 91.6(4) . .
Ni12 O44 Ni13 90.8(4) . .
P1 O44 Ni13 124.2(6) . .
P1 O44 Ni15 124.6(6) . .
P1 O44 Ni12 124.0(6) . .
W6 O40 W7 90.2(3) . .
W6 O40 W4 90.0(4) . .
W7 O40 W4 89.1(4) . .
P1 O40 W6 125.6(6) . .
P1 O40 W7 124.3(6) . .
P1 O40 W4 126.4(6) . .
W8 O49 Ni15 137.8(6) . .
W8 O49 Ni16 128.3(6) . .
Ni15 O49 Ni16 93.1(4) . .
C79 O56 Ni12 119.8(11) . .
C73 O55 Ni15 121.4(11) . .
W3 O23 W10 126.2(5) . .
W10 O28 W9 148.7(6) . .
C73 O54 Ni16 123.4(11) . .
C81 N65 Ni11 111.1(10) . .
C82 N64 Ni11 108.5(10) . .
C85 N66 Ni14 110.1(11) . .
W4 O36 W6 123.7(6) . .
W2 O27 W8 124.0(6) . .
W2 O24 W4 152.1(7) . .
C78 C74 C73 121.5(15) . .
C75 C74 C73 121.4(15) . .
C75 C74 C78 117.1(16) . .
C84 N67 Ni14 106.5(11) . .
C87 N62 Ni16 109.6(12) . .
O55 C73 C74 118.3(15) . .
O54 C73 O55 122.0(15) . .
O54 C73 C74 119.6(16) . .
C88A N63 Ni16 110.5(19) . .
C88B N63 Ni16 105.5(16) . .
C77 C78 C74 121.8(16) . .
C76 C80 C79 122.2(16) 1_655 .
C76 C80 C75 118.1(15) 1_655 1_655
C75 C80 C79 119.6(15) 1_655 .
O50 C79 O56 125.4(16) . .
O50 C79 C80 116.6(15) . .
O56 C79 C80 117.8(14) . .
C77 C76 C80 120.3(16) . 1_455
C78 C77 N72 122.8(16) . .
C78 C77 C76 119.5(17) . .
C76 C77 N72 117.5(16) . .
C74 C75 C80 123.1(15) . 1_455
Ni15 O51 Ni13 104.1(5) . .
Ni15 O51 Ni16 97.0(4) . .
Ni16 O51 Ni13 103.3(5) . .
C93A N69 Ni17 105.0(15) . .
C94B N69 Ni17 109(2) . .
C91 N70 Ni17 108.4(13) . .
C90 N71 Ni17 111.2(13) . .
C94A N68 Ni17 116.7(17) . .
C93B N68 Ni17 107(2) . .
C90 C91 N70 111.3(19) . .
N71 C90 C91 108.5(19) . .
N71 C90 C92 116(2) . .
C91 C90 C92 116(2) . .
C82 C81 N65 113.2(15) . .
N64 C82 C83 117.5(14) . .
N64 C82 C81 119.0(15) . .
C81 C82 C83 120.3(16) . .
C86 C85 N66 111.8(16) . .
C84 C85 N66 105.5(16) . .
C84 C85 C86 121.4(19) . .
N67 C84 C85 117.4(18) . .
C88A C87 N62 115(2) . .
C88B C87 N62 117(2) . .
N63 C88A C89 116(3) . .
C87 C88A N63 116(3) . .
C87 C88A C89 112(4) . .
C87 C88B N63 110(3) . .
C87 C88B C89 115(3) . .
C89 C88B N63 110(3) . .
C93A C94A N68 96(2) . .
N69 C93A C94A 120(3) . .
N69 C93A C95A 106(2) . .
C95A C93A C94A 111(3) . .
C95B C93B N68 102(2) . .
C95B C93B C94B 120(4) . .
C94B C93B N68 109(3) . .
N69 C94B C93B 98(3) . .

loop_
_geom_bond_atom_site_label_1
_geom_bond_atom_site_label_2
_geom_bond_distance
_geom_bond_site_symmetry_2
W6 O47 1.944(10) .
W6 O37 1.900(10) .
W6 O59 1.816(11) .
W6 O40 2.391(10) .
W6 O36 2.009(11) .
W6 O38 1.727(10) .
W7 O47 1.951(10) .
W7 O32 1.976(11) .
W7 O48 1.913(11) .
W7 O45 1.809(11) .
W7 O40 2.442(10) .
W7 O46 1.720(10) .
W5 O37 1.935(10) .
W5 O21 1.996(11) .
W5 O35 1.750(11) .
W5 O33 1.891(11) .
W5 O31 2.422(10) .
W5 O39 1.789(10) .
W8 O48 1.902(12) .
W8 O41 1.960(11) .
W8 O29 2.436(10) .
W8 O49 1.809(11) .
W8 O27 1.966(11) .
W8 O42 1.704(10) .
W4 O32 1.899(11) .
W4 O20 1.910(11) .
W4 O19 1.694(12) .
W4 O40 2.487(11) .
W4 O36 1.902(10) .
W4 O24 1.914(11) .
W9 O43 1.799(11) .
W9 O41 1.879(11) .
W9 O26 1.983(12) .
W9 O29 2.455(11) .
W9 O28 1.927(11) .
W9 O34 1.726(11) .
W10 O30 1.814(11) .
W10 O33 1.940(11) .
W10 O31 2.459(11) .
W10 O57 1.713(11) .
W10 O23 2.010(12) .
W10 O28 1.897(11) .
W2 O26 1.897(12) .
W2 O22 1.921(11) .
W2 O29 2.466(10) .
W2 O27 1.924(11) .
W2 O24 1.902(11) .
W2 O25 1.717(11) .
W3 O21 1.887(10) .
W3 O18 1.718(11) .
W3 O20 1.936(11) .
W3 O22 1.895(11) .
W3 O31 2.497(11) .
W3 O23 1.864(12) .
Ni13 O59 2.054(11) .
Ni13 O60 2.000(10) .
Ni13 O45 2.040(11) .
Ni13 O44 2.205(10) .
Ni13 O58 2.088(10) .
Ni13 O51 1.999(11) .
Ni15 Ni16 2.979(3) .
Ni15 O43 2.060(10) .
Ni15 O52 2.008(11) .
Ni15 O44 2.167(11) .
Ni15 O49 2.041(11) .
Ni15 O55 2.043(12) .
Ni15 O51 1.980(10) .
Ni12 Ni11 2.965(3) .
Ni12 O30 2.083(10) .
Ni12 O52 1.996(11) .
Ni12 O60 2.030(10) .
Ni12 O39 2.007(11) .
Ni12 O44 2.193(11) .
Ni12 O56 2.050(11) .
Ni11 O59 2.135(11) .
Ni11 O60 2.022(11) .
Ni11 O39 2.087(10) .
Ni11 O50 2.019(12) .
Ni11 N65 2.058(13) .
Ni11 N64 2.077(13) .
Ni16 O45 2.271(11) .
Ni16 O49 2.061(10) .
Ni16 O54 2.127(12) .
Ni16 N62 2.059(15) .
Ni16 N63 2.048(14) .
Ni16 O51 1.997(10) .
Ni14 O43 2.173(12) .
Ni14 O30 2.112(12) .
Ni14 O52 2.027(11) .
Ni14 O53 2.087(13) .
Ni14 N66 2.063(16) .
Ni14 N67 2.069(14) .
Ni17 N69 1.935(17) .
Ni17 N70 1.889(17) .
Ni17 N71 1.884(18) .
Ni17 N68 1.903(17) .
P1 O31 1.514(11) .
P1 O29 1.537(10) .
P1 O44 1.531(11) .
P1 O40 1.541(11) .
O50 C79 1.25(2) .
O56 C79 1.34(2) .
O55 C73 1.30(2) .
O54 C73 1.26(2) .
N65 C81 1.48(2) .
N64 C82 1.44(2) .
N66 C85 1.53(2) .
C74 C73 1.42(2) .
C74 C78 1.42(2) .
C74 C75 1.39(2) .
N67 C84 1.43(2) .
N62 C87 1.47(2) .
N63 C88A 1.45(4) .
N63 C88B 1.58(5) .
C78 C77 1.40(2) .
C80 C79 1.48(2) .
C80 C76 1.41(2) 1_655
C80 C75 1.42(2) 1_655
N72 C77 1.44(3) .
C83 C82 1.50(2) .
C76 C77 1.41(2) .
C86 C85 1.48(3) .
N69 C93A 1.46(2) .
N69 C94B 1.47(3) .
N70 C91 1.52(3) .
N71 C90 1.42(2) .
N68 C94A 1.49(2) .
N68 C93B 1.51(3) .
C91 C90 1.47(3) .
C92 C90 1.47(2) .
C81 C82 1.449(16) .
C85 C84 1.46(2) .
C87 C88A 1.40(5) .
C87 C88B 1.37(4) .
C88A C89 1.52(5) .
C89 C88B 1.49(4) .
C94A C93A 1.48(2) .
C93A C95A 1.47(2) .
C93B C95B 1.47(3) .
C93B C94B 1.50(3) .

loop_
_smtbx_masks_void_nr
_smtbx_masks_void_average_x
_smtbx_masks_void_average_y
_smtbx_masks_void_average_z
_smtbx_masks_void_volume
_smtbx_masks_void_count_electrons
1 0.259 -0.037 0.114 248.6 84.7
2 0.241 0.037 0.614 248.6 70.8
3 -0.241 0.537 0.886 248.6 72.5
4 -0.259 0.463 0.386 248.6 82.7

loop_
_twin_individual_id
_twin_individual_mass_fraction_refined
1 0.547(12)
2 0.453(12)
